data_4122322
loop_
_publ_author_name
'Jang, Eun Sil'
'McMullin, Claire L.'
'K\"a\&s, Martina'
'Meyer, Karsten'
'Cundari, Thomas R.'
'Warren, Timothy H.'

_publ_contact_author 'Timothy H. Warren'
_publ_section_title
;
 Copper(II) Anilides in sp(3) C-H Amination.
;
_journal_issue 31
_journal_name_full 'Journal of the American Chemical Society'
_journal_page_first 10930
_journal_page_last 10940
_journal_paper_doi 10.1021/ja5026547
_journal_volume 136
_journal_year 2014
_chemical_formula_moiety 'C22 H18 Cl4 Cu N4'
_chemical_formula_sum 'C22 H18 Cl4 Cu N4'
_chemical_formula_weight 543.74
_chemical_name_common '[Cl2NN]Cu-NH-2-pyr'
_chemical_name_systematic
; 
 ? 
;
_space_group_IT_number 14
_symmetry_cell_setting monoclinic
_symmetry_space_group_name_Hall '-P 2yn'
_symmetry_space_group_name_H-M 'P 1 21/n 1'
_atom_sites_solution_hydrogens geom
_atom_sites_solution_primary direct
_atom_sites_solution_secondary difmap
_audit_creation_method SHELXL-97
_cell_angle_alpha 90.00
_cell_angle_beta 92.945(8)
_cell_angle_gamma 90.00
_cell_formula_units_Z 4
_cell_length_a 15.608(10)
_cell_length_b 8.241(5)
_cell_length_c 17.842(11)
_cell_measurement_reflns_used 8297
_cell_measurement_temperature 100(2)
_cell_measurement_theta_max 55.841
_cell_measurement_theta_min 4.572
_cell_volume 2292(2)
_computing_cell_refinement 'Bruker APEXII'
_computing_data_collection 'Bruker APEXII'
_computing_data_reduction 'Bruker APEXII'
_computing_molecular_graphics 'XSEED for Windows with POV-Ray; Barbour L (1999)'
_computing_publication_material 'Bruker SHELXTL'
_computing_structure_refinement 'SHELXL-97 (Sheldrick, 1997)'
_computing_structure_solution 'SHELXS-97 (Sheldrick, 1990)'
_diffrn_ambient_temperature 100(2)
_diffrn_measured_fraction_theta_full 0.999
_diffrn_measured_fraction_theta_max 0.999
_diffrn_radiation_monochromator graphite
_diffrn_radiation_source 'fine-focus sealed tube'
_diffrn_radiation_type MoK\a
_diffrn_radiation_wavelength 0.71073
_diffrn_reflns_av_R_equivalents 0.0239
_diffrn_reflns_av_sigmaI/netI 0.0219
_diffrn_reflns_limit_h_max 19
_diffrn_reflns_limit_h_min -19
_diffrn_reflns_limit_k_max 10
_diffrn_reflns_limit_k_min -10
_diffrn_reflns_limit_l_max 22
_diffrn_reflns_limit_l_min -22
_diffrn_reflns_number 18763
_diffrn_reflns_theta_full 27.00
_diffrn_reflns_theta_max 27.00
_diffrn_reflns_theta_min 1.69
_exptl_absorpt_coefficient_mu 1.437
_exptl_absorpt_correction_T_max 0.7418
_exptl_absorpt_correction_T_min 0.6354
_exptl_absorpt_correction_type multi-scan
_exptl_absorpt_process_details 'SADABS based on Blessing's method; Blessing, Acta Cryst. (1995) A51 33-38'
_exptl_crystal_colour green
_exptl_crystal_density_diffrn 1.576
_exptl_crystal_density_method 'not measured'
_exptl_crystal_description needle
_exptl_crystal_F_000 1100
_exptl_crystal_size_max 0.35
_exptl_crystal_size_mid 0.27
_exptl_crystal_size_min 0.22
_refine_diff_density_max 0.765
_refine_diff_density_min -0.367
_refine_diff_density_rms 0.066
_refine_ls_extinction_method none
_refine_ls_goodness_of_fit_ref 0.996
_refine_ls_hydrogen_treatment constr
_refine_ls_matrix_type full
_refine_ls_number_parameters 282
_refine_ls_number_reflns 5001
_refine_ls_number_restraints 0
_refine_ls_restrained_S_all 0.996
_refine_ls_R_factor_all 0.0345
_refine_ls_R_factor_gt 0.0296
_refine_ls_shift/su_max 0.001
_refine_ls_shift/su_mean 0.000
_refine_ls_structure_factor_coef Fsqd
_refine_ls_weighting_details 'calc w=1/[\s^2^(Fo^2^)+(0.0378P)^2^+2.5718P] where P=(Fo^2^+2Fc^2^)/3'
_refine_ls_weighting_scheme calc
_refine_ls_wR_factor_gt 0.0727
_refine_ls_wR_factor_ref 0.0772
_reflns_number_gt 4516
_reflns_number_total 5001
_reflns_threshold_expression >2sigma(I)
_cod_data_source_file ja5026547_si_004.cif
_cod_data_source_block cmpd_6
_cod_depositor_comments
;
The following automatic conversions were performed:

'_symmetry_cell_setting' value 'Monoclinic' changed to 'monoclinic'
according to
/usr/data/users/saulius/crontab/automatic-downloads/rss-feeds/ACS/lib/dictionaries/cif_core.dic
dictionary named 'cif_core.dic' version 2.4.2 from 2011-04-26.

Automatic conversion script
Id: cif_fix_values 2281 2013-09-26 08:29:07Z andrius 

 Adding full bibliography for 4122321--4122323.cif.
;
_cod_original_sg_symbol_H-M P2(1)/n
_cod_database_code 4122322

loop_
_symmetry_equiv_pos_as_xyz
'x, y, z'
'-x+1/2, y+1/2, -z+1/2'
'-x, -y, -z'
'x-1/2, -y-1/2, z-1/2'

loop_
_atom_site_label
_atom_site_type_symbol
_atom_site_fract_x
_atom_site_fract_y
_atom_site_fract_z
_atom_site_U_iso_or_equiv
_atom_site_adp_type
_atom_site_occupancy
_atom_site_symmetry_multiplicity
_atom_site_calc_flag
_atom_site_refinement_flags
Cu1 Cu 0.748672(15) 0.20738(3) 0.032729(13) 0.01663(8) Uani 1 1 d .
Cl1 Cl 0.83920(4) -0.19161(6) 0.10220(3) 0.02550(12) Uani 1 1 d .
Cl4 Cl 0.71678(4) 0.02980(6) -0.16168(3) 0.02551(12) Uani 1 1 d .
Cl2 Cl 0.88369(4) 0.43046(6) 0.19668(3) 0.02829(13) Uani 1 1 d .
Cl3 Cl 0.75655(4) 0.64764(6) -0.06286(3) 0.02933(13) Uani 1 1 d .
N4 N 0.61563(12) 0.2438(2) 0.01763(10) 0.0239(4) Uani 1 1 d .
N1 N 0.86233(11) 0.1693(2) 0.07967(9) 0.0180(3) Uani 1 1 d .
N2 N 0.79162(11) 0.2891(2) -0.06042(9) 0.0178(3) Uani 1 1 d .
N3 N 0.67951(12) 0.1099(2) 0.11070(11) 0.0285(4) Uani 1 1 d .
H3 H 0.6943 0.0588 0.1527 0.034 Uiso 1 1 calc R
C12 C 0.72913(13) 0.3424(2) -0.11569(11) 0.0177(4) Uani 1 1 d .
C9 C 0.85591(15) 0.0106(3) 0.30584(12) 0.0276(5) Uani 1 1 d .
H9 H 0.8534 -0.0244 0.3564 0.033 Uiso 1 1 calc R
C18 C 0.60271(14) 0.1471(3) 0.07866(12) 0.0239(4) Uani 1 1 d .
C3 C 0.87426(13) 0.3001(2) -0.07619(12) 0.0206(4) Uani 1 1 d .
C17 C 0.68574(13) 0.2335(2) -0.16448(11) 0.0198(4) Uani 1 1 d .
C2 C 0.94162(13) 0.2570(3) -0.02564(12) 0.0224(4) Uani 1 1 d .
H2 H 0.9978 0.2705 -0.0428 0.027 Uiso 1 1 calc R
C16 C 0.61960(14) 0.2817(3) -0.21442(12) 0.0236(4) Uani 1 1 d .
H16 H 0.5904 0.2043 -0.2459 0.028 Uiso 1 1 calc R
C6 C 0.86402(12) 0.1150(2) 0.15533(11) 0.0186(4) Uani 1 1 d .
C13 C 0.70435(13) 0.5059(2) -0.12182(12) 0.0201(4) Uani 1 1 d .
C14 C 0.63903(13) 0.5583(3) -0.17215(12) 0.0225(4) Uani 1 1 d .
H14 H 0.6239 0.6698 -0.1751 0.027 Uiso 1 1 calc R
C22 C 0.54769(15) 0.3023(3) -0.02296(13) 0.0263(5) Uani 1 1 d .
H22 H 0.5575 0.3715 -0.0642 0.032 Uiso 1 1 calc R
C21 C 0.46470(15) 0.2663(3) -0.00726(13) 0.0267(5) Uani 1 1 d .
H21 H 0.4179 0.3110 -0.0365 0.032 Uiso 1 1 calc R
C15 C 0.59641(14) 0.4451(3) -0.21792(12) 0.0241(4) Uani 1 1 d .
H15 H 0.5511 0.4790 -0.2519 0.029 Uiso 1 1 calc R
C1 C 0.93650(13) 0.1964(2) 0.04732(12) 0.0207(4) Uani 1 1 d .
C7 C 0.85232(13) -0.0490(2) 0.17421(12) 0.0199(4) Uani 1 1 d .
C4 C 1.02018(14) 0.1591(3) 0.09021(13) 0.0273(5) Uani 1 1 d .
H4A H 1.0278 0.2336 0.1328 0.041 Uiso 1 1 calc R
H4B H 1.0678 0.1725 0.0570 0.041 Uiso 1 1 calc R
H4C H 1.0192 0.0471 0.1086 0.041 Uiso 1 1 calc R
C11 C 0.87129(13) 0.2242(2) 0.21583(12) 0.0208(4) Uani 1 1 d .
C5 C 0.89769(14) 0.3603(3) -0.15258(12) 0.0268(5) Uani 1 1 d .
H5A H 0.8699 0.2919 -0.1916 0.040 Uiso 1 1 calc R
H5B H 0.9601 0.3551 -0.1563 0.040 Uiso 1 1 calc R
H5C H 0.8783 0.4727 -0.1593 0.040 Uiso 1 1 calc R
C19 C 0.51852(14) 0.1031(3) 0.09702(13) 0.0263(5) Uani 1 1 d .
H19 H 0.5093 0.0348 0.1387 0.032 Uiso 1 1 calc R
C20 C 0.45053(14) 0.1618(3) 0.05297(14) 0.0277(5) Uani 1 1 d .
H20 H 0.3936 0.1315 0.0634 0.033 Uiso 1 1 calc R
C8 C 0.84804(14) -0.1020(3) 0.24802(13) 0.0253(5) Uani 1 1 d .
H8 H 0.8398 -0.2137 0.2587 0.030 Uiso 1 1 calc R
C10 C 0.86735(15) 0.1741(3) 0.29026(12) 0.0262(5) Uani 1 1 d .
H10 H 0.8724 0.2511 0.3299 0.031 Uiso 1 1 calc R

loop_
_atom_site_aniso_label
_atom_site_aniso_U_11
_atom_site_aniso_U_22
_atom_site_aniso_U_33
_atom_site_aniso_U_23
_atom_site_aniso_U_13
_atom_site_aniso_U_12
Cu1 0.01660(13) 0.01802(13) 0.01523(13) 0.00110(9) 0.00034(9) -0.00023(9)
Cl1 0.0311(3) 0.0188(2) 0.0269(3) -0.0023(2) 0.0038(2) -0.0009(2)
Cl4 0.0324(3) 0.0171(2) 0.0270(3) -0.00232(19) 0.0010(2) -0.0007(2)
Cl2 0.0399(3) 0.0187(2) 0.0262(3) 0.0004(2) 0.0010(2) -0.0047(2)
Cl3 0.0290(3) 0.0191(2) 0.0386(3) -0.0062(2) -0.0105(2) -0.0009(2)
N4 0.0234(9) 0.0241(9) 0.0247(9) -0.0040(7) 0.0057(7) -0.0047(7)
N1 0.0187(8) 0.0192(8) 0.0159(8) 0.0021(7) -0.0015(7) -0.0009(6)
N2 0.0190(8) 0.0169(8) 0.0172(8) 0.0012(6) -0.0010(7) -0.0006(6)
N3 0.0277(10) 0.0331(10) 0.0249(10) 0.0055(8) 0.0026(8) 0.0027(8)
C12 0.0187(9) 0.0180(9) 0.0167(9) 0.0016(8) 0.0026(8) -0.0012(7)
C9 0.0326(12) 0.0326(12) 0.0175(10) 0.0079(9) 0.0005(9) -0.0011(10)
C18 0.0285(11) 0.0195(10) 0.0235(11) -0.0053(8) 0.0008(9) 0.0028(8)
C3 0.0223(10) 0.0201(10) 0.0196(10) 0.0002(8) 0.0018(8) -0.0014(8)
C17 0.0248(10) 0.0172(9) 0.0177(10) -0.0001(8) 0.0040(8) -0.0022(8)
C2 0.0160(9) 0.0269(11) 0.0245(11) 0.0032(9) 0.0032(8) -0.0018(8)
C16 0.0271(11) 0.0259(11) 0.0175(10) -0.0026(8) -0.0014(8) -0.0042(9)
C6 0.0156(9) 0.0213(10) 0.0187(10) 0.0034(8) -0.0006(7) -0.0001(7)
C13 0.0213(10) 0.0187(10) 0.0202(10) -0.0012(8) -0.0003(8) -0.0040(8)
C14 0.0257(11) 0.0203(10) 0.0214(10) 0.0032(8) 0.0018(8) 0.0018(8)
C22 0.0327(12) 0.0206(10) 0.0260(11) -0.0002(9) 0.0053(9) 0.0021(9)
C21 0.0257(11) 0.0260(11) 0.0281(12) -0.0041(9) -0.0011(9) 0.0063(9)
C15 0.0249(10) 0.0290(11) 0.0180(10) 0.0026(9) -0.0030(8) 0.0018(9)
C1 0.0183(10) 0.0210(10) 0.0224(10) -0.0011(8) -0.0020(8) -0.0011(8)
C7 0.0191(9) 0.0187(10) 0.0216(10) -0.0006(8) -0.0001(8) 0.0008(8)
C4 0.0192(10) 0.0376(13) 0.0247(11) 0.0053(10) -0.0022(9) -0.0017(9)
C11 0.0222(10) 0.0186(10) 0.0212(10) 0.0022(8) -0.0018(8) -0.0009(8)
C5 0.0243(11) 0.0352(12) 0.0212(11) 0.0078(9) 0.0029(9) -0.0016(9)
C19 0.0314(12) 0.0228(11) 0.0256(11) 0.0020(9) 0.0091(9) -0.0002(9)
C20 0.0223(11) 0.0260(11) 0.0353(13) -0.0055(10) 0.0077(9) -0.0022(9)
C8 0.0267(11) 0.0214(10) 0.0278(12) 0.0081(9) 0.0030(9) 0.0003(9)
C10 0.0306(12) 0.0291(11) 0.0186(11) -0.0004(9) -0.0019(9) -0.0013(9)

loop_
_atom_type_symbol
_atom_type_description
_atom_type_scat_dispersion_real
_atom_type_scat_dispersion_imag
_atom_type_scat_source
C C 0.0033 0.0016 'International Tables Vol C Tables 4.2.6.8 and 6.1.1.4'
H H 0.0000 0.0000 'International Tables Vol C Tables 4.2.6.8 and 6.1.1.4'
N N 0.0061 0.0033 'International Tables Vol C Tables 4.2.6.8 and 6.1.1.4'
Cl Cl 0.1484 0.1585 'International Tables Vol C Tables 4.2.6.8 and 6.1.1.4'
Cu Cu 0.3201 1.2651 'International Tables Vol C Tables 4.2.6.8 and 6.1.1.4'

loop_
_geom_angle_atom_site_label_1
_geom_angle_atom_site_label_2
_geom_angle_atom_site_label_3
_geom_angle
N2 Cu1 N1 94.41(8)
N2 Cu1 N3 165.48(8)
N1 Cu1 N3 98.65(9)
N2 Cu1 N4 102.87(7)
N1 Cu1 N4 161.82(7)
N3 Cu1 N4 64.92(8)
C22 N4 C18 119.49(19)
C22 N4 Cu1 150.24(16)
C18 N4 Cu1 90.00(13)
C1 N1 C6 119.19(17)
C1 N1 Cu1 125.21(15)
C6 N1 Cu1 115.54(13)
C3 N2 C12 117.92(17)
C3 N2 Cu1 125.59(14)
C12 N2 Cu1 116.48(13)
C18 N3 Cu1 96.66(15)
C18 N3 H3 131.7
Cu1 N3 H3 131.7
C17 C12 C13 116.35(19)
C17 C12 N2 121.77(18)
C13 C12 N2 121.81(18)
C8 C9 C10 120.5(2)
C8 C9 H9 119.8
C10 C9 H9 119.8
N3 C18 N4 107.9(2)
N3 C18 C19 131.6(2)
N4 C18 C19 120.5(2)
N2 C3 C2 123.34(19)
N2 C3 C5 119.49(19)
C2 C3 C5 117.17(19)
C16 C17 C12 122.4(2)
C16 C17 Cl4 119.33(16)
C12 C17 Cl4 118.25(16)
C3 C2 C1 127.91(19)
C3 C2 H2 116.0
C1 C2 H2 116.0
C17 C16 C15 119.2(2)
C17 C16 H16 120.4
C15 C16 H16 120.4
C11 C6 C7 115.94(19)
C11 C6 N1 121.65(18)
C7 C6 N1 122.25(18)
C14 C13 C12 122.48(19)
C14 C13 Cl3 119.04(16)
C12 C13 Cl3 118.48(16)
C15 C14 C13 119.0(2)
C15 C14 H14 120.5
C13 C14 H14 120.5
N4 C22 C21 122.7(2)
N4 C22 H22 118.7
C21 C22 H22 118.7
C22 C21 C20 118.5(2)
C22 C21 H21 120.8
C20 C21 H21 120.8
C14 C15 C16 120.5(2)
C14 C15 H15 119.8
C16 C15 H15 119.8
N1 C1 C2 123.51(18)
N1 C1 C4 119.48(19)
C2 C1 C4 117.01(19)
C8 C7 C6 122.73(19)
C8 C7 Cl1 118.40(17)
C6 C7 Cl1 118.84(16)
C1 C4 H4A 109.5
C1 C4 H4B 109.5
H4A C4 H4B 109.5
C1 C4 H4C 109.5
H4A C4 H4C 109.5
H4B C4 H4C 109.5
C10 C11 C6 122.4(2)
C10 C11 Cl2 119.02(17)
C6 C11 Cl2 118.56(16)
C3 C5 H5A 109.5
C3 C5 H5B 109.5
H5A C5 H5B 109.5
C3 C5 H5C 109.5
H5A C5 H5C 109.5
H5B C5 H5C 109.5
C20 C19 C18 118.4(2)
C20 C19 H19 120.8
C18 C19 H19 120.8
C19 C20 C21 120.4(2)
C19 C20 H20 119.8
C21 C20 H20 119.8
C9 C8 C7 119.1(2)
C9 C8 H8 120.4
C7 C8 H8 120.4
C9 C10 C11 119.3(2)
C9 C10 H10 120.3
C11 C10 H10 120.3

loop_
_geom_bond_atom_site_label_1
_geom_bond_atom_site_label_2
_geom_bond_distance
Cu1 N2 1.9441(19)
Cu1 N1 1.9479(19)
Cu1 N3 1.975(2)
Cu1 N4 2.102(2)
Cl1 C7 1.745(2)
Cl4 C17 1.747(2)
Cl2 C11 1.746(2)
Cl3 C13 1.745(2)
N4 C22 1.343(3)
N4 C18 1.372(3)
N1 C1 1.339(3)
N1 C6 1.421(3)
N2 C3 1.337(3)
N2 C12 1.420(3)
N3 C18 1.337(3)
N3 H3 0.8800
C12 C17 1.400(3)
C12 C13 1.405(3)
C9 C8 1.388(3)
C9 C10 1.389(3)
C9 H9 0.9500
C18 C19 1.418(3)
C3 C2 1.395(3)
C3 C5 1.513(3)
C17 C16 1.387(3)
C2 C1 1.401(3)
C2 H2 0.9500
C16 C15 1.394(3)
C16 H16 0.9500
C6 C11 1.406(3)
C6 C7 1.407(3)
C13 C14 1.392(3)
C14 C15 1.387(3)
C14 H14 0.9500
C22 C21 1.372(3)
C22 H22 0.9500
C21 C20 1.403(3)
C21 H21 0.9500
C15 H15 0.9500
C1 C4 1.511(3)
C7 C8 1.392(3)
C4 H4A 0.9800
C4 H4B 0.9800
C4 H4C 0.9800
C11 C10 1.395(3)
C5 H5A 0.9800
C5 H5B 0.9800
C5 H5C 0.9800
C19 C20 1.376(3)
C19 H19 0.9500
C20 H20 0.9500
C8 H8 0.9500
C10 H10 0.9500
